data_4321657
loop_
_publ_author_name
'Hassan Keypour'
'Sadegh Salehzadeh'
'Robin G. Pritchard'
'R. V. Parish'

_publ_contact_author
;
        Prof. H. Keypour
        Department of Chemistry
        University of Bu Ali Sina
        Hamadan
        Iran
;
_publ_contact_author_email keypour@basu.ac.ir
_publ_contact_author_fax '0098 81 8272404'
_publ_contact_author_phone '0098 81 8223283'
_publ_section_title
;
 Synthesis and Crystal Structure Determination of Some Asymmetrical and
 Symmetrical CR-Type Macrocyclic Schiff Base Complexes, with a Single
 Pendant Coordinating 2-Aminoethyl Arm
;
_journal_name_full 'Inorganic Chemistry'
_journal_page_first 5787
_journal_page_last 5790
_journal_paper_doi 10.1021/ic000511m
_journal_volume 39
_journal_year 2000
_chemical_formula_sum 'C17 H27 Cl2 Cu N5 O8'
_chemical_formula_weight 563.88
_chemical_name_systematic
; 
 ? 
;
_space_group_IT_number 14
_symmetry_cell_setting monoclinic
_symmetry_space_group_name_Hall '-P 2yn'
_symmetry_space_group_name_H-M 'P 1 21/n 1'
_atom_sites_solution_hydrogens geom
_atom_sites_solution_primary direct
_atom_sites_solution_secondary difmap
_audit_creation_method SHELXL-97
_cell_angle_alpha 90.00
_cell_angle_beta 100.330(10)
_cell_angle_gamma 90.00
_cell_formula_units_Z 4
_cell_length_a 7.8764(10)
_cell_length_b 15.361(2)
_cell_length_c 19.370(2)
_cell_measurement_temperature 295(2)
_cell_volume 2305.6(5)
_computing_structure_refinement 'SHELXL-97 (Sheldrick, 1997)'
_computing_structure_solution 'SHELXS-97 (Sheldrick, 1990)'
_diffrn_ambient_temperature 295(2)
_diffrn_measured_fraction_theta_full 0.953
_diffrn_measured_fraction_theta_max 0.953
_diffrn_radiation_monochromator graphite
_diffrn_radiation_source 'fine-focus sealed tube'
_diffrn_radiation_type CuK\a
_diffrn_radiation_wavelength 1.54178
_diffrn_reflns_av_R_equivalents 0.0000
_diffrn_reflns_av_sigmaI/netI 0.1130
_diffrn_reflns_limit_h_max 8
_diffrn_reflns_limit_h_min -8
_diffrn_reflns_limit_k_max 17
_diffrn_reflns_limit_k_min -8
_diffrn_reflns_limit_l_max 21
_diffrn_reflns_limit_l_min -21
_diffrn_reflns_number 3696
_diffrn_reflns_theta_full 60.15
_diffrn_reflns_theta_max 60.15
_diffrn_reflns_theta_min 3.70
_exptl_absorpt_coefficient_mu 3.954
_exptl_absorpt_correction_T_max 0.6932
_exptl_absorpt_correction_T_min 0.3834
_exptl_crystal_colour blue
_exptl_crystal_density_diffrn 1.624
_exptl_crystal_density_method 'not measured'
_exptl_crystal_description needle
_exptl_crystal_F_000 1164
_exptl_crystal_size_max 0.30
_exptl_crystal_size_mid 0.20
_exptl_crystal_size_min 0.10
_refine_diff_density_max 0.505
_refine_diff_density_min -0.591
_refine_diff_density_rms 0.088
_refine_ls_extinction_coef 0.0020(2)
_refine_ls_extinction_expression Fc^*^=kFc[1+0.001xFc^2^\l^3^/sin(2\q)]^-1/4^
_refine_ls_extinction_method SHELXL
_refine_ls_goodness_of_fit_ref 0.996
_refine_ls_hydrogen_treatment mixed
_refine_ls_matrix_type full
_refine_ls_number_parameters 391
_refine_ls_number_reflns 3696
_refine_ls_number_restraints 4
_refine_ls_restrained_S_all 0.996
_refine_ls_R_factor_all 0.1474
_refine_ls_R_factor_gt 0.0537
_refine_ls_shift/su_max 0.092
_refine_ls_shift/su_mean 0.001
_refine_ls_structure_factor_coef Fsqd
_refine_ls_weighting_details 'w=1/[\s^2^(Fo^2^)+(0.1000P)^2^+0.0000P] where P=(Fo^2^+2Fc^2^)/3'
_refine_ls_weighting_scheme calc
_refine_ls_wR_factor_gt 0.1397
_refine_ls_wR_factor_ref 0.1859
_reflns_number_gt 1825
_reflns_number_total 3696
_reflns_threshold_expression >2sigma(I)
_cod_data_source_file ic000511m_2.cif
_cod_data_source_block r
_cod_depositor_comments
;
The following automatic conversions were performed:

'_refine_ls_weighting_scheme' value 'calc
w=1/[\s^2^(Fo^2^)+(0.1000P)^2^+0.0000P] where P=(Fo^2^+2Fc^2^)/3' was
changed to 'calc'. New tag '_refine_ls_weighting_details' was
created. The value of the new tag was set to
'w=1/[\s^2^(Fo^2^)+(0.1000P)^2^+0.0000P] where P=(Fo^2^+2Fc^2^)/3'.

Automatic conversion script
Id: cif_fix_values 3143 2015-03-26 13:38:13Z robertas 
;
_cod_original_cell_volume 2305.7(5)
_cod_original_sg_symbol_H-M 'P 21/n'
_cod_database_code 4321657

loop_
_symmetry_equiv_pos_as_xyz
'x, y, z'
'-x+1/2, y+1/2, -z+1/2'
'-x, -y, -z'
'x-1/2, -y-1/2, z-1/2'

loop_
_atom_site_label
_atom_site_type_symbol
_atom_site_fract_x
_atom_site_fract_y
_atom_site_fract_z
_atom_site_U_iso_or_equiv
_atom_site_adp_type
_atom_site_occupancy
_atom_site_calc_flag
_atom_site_refinement_flags
_atom_site_disorder_assembly
_atom_site_disorder_group
Cu1 Cu 0.25007(13) 0.74332(6) 0.57260(5) 0.0413(3) Uani 1 d . A 1
N1 N 0.2322(7) 0.8564(3) 0.5312(3) 0.0388(13) Uani 1 d . A 1
N2 N 0.1675(8) 0.8151(4) 0.6495(3) 0.0501(15) Uani 1 d . A 1
N3 N 0.2514(8) 0.7126(4) 0.4702(3) 0.0475(15) Uani 1 d . A 1
N4 N 0.2467(8) 0.6250(3) 0.6137(3) 0.0501(15) Uani 1 d . A 1
N5 N 0.5267(10) 0.7382(5) 0.6136(4) 0.064(2) Uani 1 d D A 1
C1 C 0.2125(9) 0.9240(4) 0.5716(4) 0.0479(18) Uani 1 d . A 1
C2 C 0.2264(12) 1.0084(5) 0.5453(5) 0.069(2) Uani 1 d . A 1
C3 C 0.2585(12) 1.0160(5) 0.4786(5) 0.067(2) Uani 1 d . A 1
C4 C 0.2745(12) 0.9456(5) 0.4383(4) 0.064(2) Uani 1 d . A 1
C5 C 0.2598(9) 0.8644(5) 0.4659(4) 0.0484(18) Uani 1 d . A 1
C6 C 0.1690(10) 0.8975(5) 0.6399(4) 0.0496(18) Uani 1 d . A 1
C7 C 0.2592(10) 0.7784(5) 0.4306(4) 0.0529(19) Uani 1 d . A 1
C8 C 0.1227(11) 0.9647(5) 0.6884(4) 0.069(2) Uani 1 d . A 1
H8A H 0.0980 0.9372 0.7299 0.104 Uiso 0.41(7) calc PR B 1
H8B H 0.0228 0.9961 0.6656 0.104 Uiso 0.41(7) calc PR B 1
H8C H 0.2174 1.0044 0.7009 0.104 Uiso 0.41(7) calc PR B 1
H8D H 0.1275 1.0213 0.6677 0.104 Uiso 0.59(7) calc PR B 1
H8E H 0.2027 0.9623 0.7320 0.104 Uiso 0.59(7) calc PR B 1
H8F H 0.0081 0.9540 0.6967 0.104 Uiso 0.59(7) calc PR B 1
C9 C 0.2593(13) 0.7748(6) 0.3530(4) 0.077(3) Uani 1 d . A 1
H9A H 0.2585 0.7151 0.3382 0.115 Uiso 0.41(7) calc PR B 1
H9B H 0.3609 0.8030 0.3431 0.115 Uiso 0.41(7) calc PR B 1
H9C H 0.1586 0.8038 0.3283 0.115 Uiso 0.41(7) calc PR B 1
H9D H 0.2602 0.8328 0.3348 0.115 Uiso 0.59(7) calc PR B 1
H9E H 0.1577 0.7449 0.3300 0.115 Uiso 0.59(7) calc PR B 1
H9F H 0.3601 0.7442 0.3447 0.115 Uiso 0.59(7) calc PR B 1
C10 C 0.1097(15) 0.7786(7) 0.7107(4) 0.072(3) Uani 1 d . A 1
C11 C 0.1652(16) 0.6871(7) 0.7259(5) 0.079(3) Uani 1 d . A 1
C12 C 0.1247(12) 0.6240(7) 0.6653(5) 0.068(3) Uani 1 d . A 1
C13 C 0.2310(13) 0.6239(6) 0.4416(5) 0.066(2) Uani 1 d . A 1
C14 C 0.2724(14) 0.5559(6) 0.4969(5) 0.073(3) Uani 1 d . A 1
C15 C 0.1762(13) 0.5597(5) 0.5563(5) 0.063(2) Uani 1 d . A 1
C16 C 0.4231(11) 0.5991(6) 0.6486(5) 0.066(2) Uani 1 d D A 1
C17A C 0.538(2) 0.6803(10) 0.6688(8) 0.070(5) Uani 0.50 d PD A 1
H17A H 0.5442 0.7042 0.7161 0.083 Uiso 0.50 calc PR A 1
C17B C 0.5629(19) 0.6462(10) 0.6203(11) 0.067(5) Uani 0.50 d PD A 1
H17B H 0.5799 0.6212 0.5754 0.081 Uiso 0.50 calc PR A 1
H2 H 0.222(8) 1.049(4) 0.580(3) 0.05(2) Uiso 1 d . C 1
H3 H 0.266(11) 1.075(6) 0.458(4) 0.09(3) Uiso 1 d . D 1
H4 H 0.299(11) 0.940(5) 0.396(4) 0.08(3) Uiso 1 d . E 1
H5A H 0.566(7) 0.752(3) 0.590(3) 0.000(14) Uiso 1 d . F 1
H5B H 0.52(3) 0.784(13) 0.642(12) 0.30(11) Uiso 1 d . G 1
H10A H -0.019(10) 0.782(5) 0.696(4) 0.06(2) Uiso 1 d . H 1
H10B H 0.139(7) 0.807(3) 0.746(3) 0.017(15) Uiso 1 d . I 1
H11B H 0.279(10) 0.682(5) 0.743(4) 0.05(2) Uiso 1 d . J 1
H11A H 0.108(10) 0.664(5) 0.760(4) 0.06(2) Uiso 1 d . K 1
H12A H -0.006(10) 0.635(4) 0.638(4) 0.05(2) Uiso 1 d . L 1
H12B H 0.127(12) 0.576(6) 0.681(5) 0.09(3) Uiso 1 d . M 1
H13A H 0.113(12) 0.620(6) 0.424(4) 0.08(3) Uiso 1 d . N 1
H13B H 0.301(10) 0.622(5) 0.411(4) 0.05(2) Uiso 1 d . O 1
H14B H 0.394(16) 0.562(7) 0.510(6) 0.14(4) Uiso 1 d . P 1
H14A H 0.254(11) 0.499(5) 0.479(4) 0.07(3) Uiso 1 d . Q 1
H15A H 0.066(9) 0.578(4) 0.536(3) 0.043(19) Uiso 1 d . R 1
H15B H 0.160(9) 0.508(4) 0.580(3) 0.045(18) Uiso 1 d . S 1
H16A H 0.429(13) 0.542(7) 0.621(5) 0.11(4) Uiso 1 d . T 1
H16B H 0.412(10) 0.577(5) 0.693(4) 0.08(3) Uiso 1 d . U 1
H17 H 0.667(13) 0.642(6) 0.655(5) 0.13(3) Uiso 1 d P A 1
Cl1 Cl -0.3666(3) 0.94643(12) 0.73661(10) 0.0591(5) Uani 1 d . V 2
Cl2 Cl -0.2379(3) 0.73154(14) 0.45084(13) 0.0730(6) Uani 1 d . W 2
O1 O -0.4860(9) 0.9000(5) 0.7672(4) 0.112(3) Uani 1 d . V 2
O2 O -0.4428(15) 1.0204(6) 0.7072(6) 0.190(5) Uani 1 d . V 2
O3 O -0.3071(12) 0.9020(5) 0.6826(4) 0.127(3) Uani 1 d . V 2
O4 O -0.2287(14) 0.9667(9) 0.7855(4) 0.198(5) Uani 1 d . V 2
O5 O -0.3703(10) 0.7884(5) 0.4597(5) 0.127(3) Uani 1 d . W 2
O6 O -0.311(2) 0.6588(5) 0.4237(8) 0.234(7) Uani 1 d . W 2
O7 O -0.1310(13) 0.7165(9) 0.5159(5) 0.185(5) Uani 1 d . W 2
O8 O -0.1409(11) 0.7714(6) 0.4063(4) 0.137(3) Uani 1 d . W 2

loop_
_atom_site_aniso_label
_atom_site_aniso_U_11
_atom_site_aniso_U_22
_atom_site_aniso_U_33
_atom_site_aniso_U_23
_atom_site_aniso_U_13
_atom_site_aniso_U_12
Cu1 0.0511(6) 0.0355(5) 0.0396(5) 0.0014(4) 0.0143(4) 0.0006(5)
N1 0.044(3) 0.034(3) 0.039(3) 0.000(2) 0.011(3) 0.002(3)
N2 0.057(4) 0.059(4) 0.037(3) -0.002(3) 0.015(3) 0.003(3)
N3 0.052(4) 0.049(3) 0.046(3) -0.015(3) 0.023(3) -0.007(3)
N4 0.053(4) 0.040(3) 0.057(4) 0.009(3) 0.011(3) 0.005(3)
N5 0.069(5) 0.067(5) 0.061(5) 0.008(4) 0.023(4) -0.002(4)
C1 0.051(5) 0.036(4) 0.057(4) -0.001(3) 0.010(4) 0.000(3)
C2 0.075(6) 0.043(4) 0.088(7) 0.004(4) 0.012(5) 0.006(4)
C3 0.077(6) 0.049(5) 0.076(6) 0.024(4) 0.013(5) -0.004(4)
C4 0.082(6) 0.054(5) 0.059(5) 0.015(4) 0.021(5) -0.008(5)
C5 0.044(4) 0.060(5) 0.043(4) 0.002(3) 0.014(4) -0.005(4)
C6 0.053(4) 0.050(4) 0.050(4) -0.013(3) 0.021(4) 0.006(4)
C7 0.056(5) 0.066(5) 0.041(4) -0.002(4) 0.021(4) -0.007(4)
C8 0.065(5) 0.064(5) 0.083(6) -0.022(4) 0.026(5) 0.004(4)
C9 0.096(7) 0.093(7) 0.046(4) -0.001(4) 0.025(5) -0.011(5)
C10 0.095(8) 0.092(7) 0.035(4) -0.007(4) 0.027(5) -0.001(6)
C11 0.091(8) 0.092(7) 0.060(6) 0.032(5) 0.029(6) 0.010(6)
C12 0.062(6) 0.075(6) 0.074(6) 0.032(5) 0.031(5) -0.002(5)
C13 0.062(6) 0.060(5) 0.079(7) -0.026(5) 0.025(5) -0.007(5)
C14 0.075(7) 0.056(5) 0.085(7) -0.019(5) 0.005(5) 0.015(5)
C15 0.068(6) 0.035(4) 0.084(6) -0.001(4) 0.006(5) -0.006(4)
C16 0.059(5) 0.062(5) 0.075(6) 0.017(5) 0.011(5) 0.004(4)
C17A 0.084(13) 0.072(11) 0.052(10) -0.023(9) 0.011(10) -0.002(10)
C17B 0.035(9) 0.072(12) 0.092(14) 0.024(10) 0.005(10) 0.014(8)
Cl1 0.0721(13) 0.0543(11) 0.0525(11) 0.0062(9) 0.0156(10) -0.0060(10)
Cl2 0.0661(13) 0.0593(12) 0.0984(16) 0.0119(10) 0.0282(13) 0.0120(11)
O1 0.087(5) 0.135(6) 0.114(5) 0.075(5) 0.018(4) -0.007(5)
O2 0.258(11) 0.133(7) 0.227(9) 0.120(7) 0.177(9) 0.095(7)
O3 0.153(8) 0.093(5) 0.147(7) -0.041(5) 0.057(6) -0.021(5)
O4 0.169(9) 0.328(14) 0.092(6) -0.016(8) 0.003(6) -0.173(10)
O5 0.087(5) 0.078(4) 0.221(9) 0.001(5) 0.043(6) 0.021(4)
O6 0.242(14) 0.056(5) 0.392(19) -0.048(8) 0.021(14) 0.006(7)
O7 0.118(7) 0.330(15) 0.111(6) 0.071(8) 0.031(6) 0.052(9)
O8 0.101(6) 0.199(9) 0.122(6) 0.059(6) 0.050(5) 0.030(6)

loop_
_atom_type_symbol
_atom_type_description
_atom_type_scat_dispersion_real
_atom_type_scat_dispersion_imag
_atom_type_scat_source
C C 0.0181 0.0091 'International Tables Vol C Tables 4.2.6.8 and 6.1.1.4'
H H 0.0000 0.0000 'International Tables Vol C Tables 4.2.6.8 and 6.1.1.4'
N N 0.0311 0.0180 'International Tables Vol C Tables 4.2.6.8 and 6.1.1.4'
Cu Cu -1.9646 0.5888 'International Tables Vol C Tables 4.2.6.8 and 6.1.1.4'
O O 0.0492 0.0322 'International Tables Vol C Tables 4.2.6.8 and 6.1.1.4'
Cl Cl 0.3639 0.7018 'International Tables Vol C Tables 4.2.6.8 and 6.1.1.4'

loop_
_geom_angle_atom_site_label_1
_geom_angle_atom_site_label_2
_geom_angle_atom_site_label_3
_geom_angle
_geom_angle_site_symmetry_1
_geom_angle_site_symmetry_3
_geom_angle_publ_flag
N1 Cu1 N4 175.1(3) . . ?
N1 Cu1 N3 79.3(2) . . ?
N4 Cu1 N3 100.4(2) . . ?
N1 Cu1 N2 78.8(2) . . ?
N4 Cu1 N2 99.9(2) . . ?
N3 Cu1 N2 152.6(2) . . ?
N1 Cu1 N5 100.4(3) . . ?
N4 Cu1 N5 84.6(3) . . ?
N3 Cu1 N5 99.6(3) . . ?
N2 Cu1 N5 100.4(3) . . ?
C1 N1 C5 123.1(6) . . ?
C1 N1 Cu1 118.2(4) . . ?
C5 N1 Cu1 118.2(4) . . ?
C6 N2 C10 120.8(6) . . ?
C6 N2 Cu1 114.4(4) . . ?
C10 N2 Cu1 124.7(5) . . ?
C7 N3 C13 121.5(6) . . ?
C7 N3 Cu1 114.2(5) . . ?
C13 N3 Cu1 124.2(5) . . ?
C16 N4 C12 110.6(6) . . ?
C16 N4 C15 110.1(6) . . ?
C12 N4 C15 106.5(7) . . ?
C16 N4 Cu1 110.4(5) . . ?
C12 N4 Cu1 109.3(5) . . ?
C15 N4 Cu1 109.8(5) . . ?
C17A N5 C17B 46.9(10) . . ?
C17A N5 H17 40(3) . . ?
C17B N5 H17 29(3) . . ?
C17A N5 Cu1 103.1(9) . . ?
C17B N5 Cu1 103.7(8) . . ?
H17 N5 Cu1 130(3) . . ?
N1 C1 C2 119.0(7) . . ?
N1 C1 C6 112.4(6) . . ?
C2 C1 C6 128.5(7) . . ?
C3 C2 C1 117.5(8) . . ?
C4 C3 C2 122.0(8) . . ?
C3 C4 C5 118.6(8) . . ?
N1 C5 C4 119.8(7) . . ?
N1 C5 C7 111.6(6) . . ?
C4 C5 C7 128.5(7) . . ?
N2 C6 C1 114.3(6) . . ?
N2 C6 C8 125.9(7) . . ?
C1 C6 C8 119.7(7) . . ?
N3 C7 C5 115.1(6) . . ?
N3 C7 C9 125.4(7) . . ?
C5 C7 C9 119.5(6) . . ?
N2 C10 C11 113.7(7) . . ?
C10 C11 C12 116.0(8) . . ?
N4 C12 C11 116.0(8) . . ?
N3 C13 C14 112.6(7) . . ?
C15 C14 C13 116.8(8) . . ?
C14 C15 N4 114.8(7) . . ?
N4 C16 C17B 113.1(9) . . ?
N4 C16 C17A 110.8(9) . . ?
C17B C16 C17A 43.2(10) . . ?
N4 C16 H17 138(3) . . ?
C17B C16 H17 27(3) . . ?
C17A C16 H17 38(3) . . ?
H17 C17A N5 95(4) . . ?
H17 C17A C16 92(5) . . ?
N5 C17A C16 111.6(11) . . ?
H17 C17B N5 105(6) . . ?
H17 C17B C16 107(6) . . ?
N5 C17B C16 111.0(11) . . ?
C17B H17 C17A 60(6) . . ?
C17B H17 N5 46(4) . . ?
C17A H17 N5 45(3) . . ?
C17B H17 C16 45(4) . . ?
C17A H17 C16 50(4) . . ?
N5 H17 C16 76(4) . . ?
O4 Cl1 O2 110.0(8) . . ?
O4 Cl1 O1 109.8(5) . . ?
O2 Cl1 O1 109.0(5) . . ?
O4 Cl1 O3 107.7(7) . . ?
O2 Cl1 O3 106.1(5) . . ?
O1 Cl1 O3 114.2(5) . . ?
O6 Cl2 O8 112.0(8) . . ?
O6 Cl2 O5 107.2(7) . . ?
O8 Cl2 O5 107.8(5) . . ?
O6 Cl2 O7 111.5(8) . . ?
O8 Cl2 O7 108.7(6) . . ?
O5 Cl2 O7 109.5(6) . . ?

loop_
_geom_bond_atom_site_label_1
_geom_bond_atom_site_label_2
_geom_bond_distance
_geom_bond_site_symmetry_2
_geom_bond_publ_flag
Cu1 N1 1.908(5) . ?
Cu1 N4 1.987(5) . ?
Cu1 N3 2.041(5) . ?
Cu1 N2 2.052(5) . ?
Cu1 N5 2.182(8) . ?
N1 C1 1.326(8) . ?
N1 C5 1.327(8) . ?
N2 C6 1.279(9) . ?
N2 C10 1.456(10) . ?
N3 C7 1.277(9) . ?
N3 C13 1.469(9) . ?
N4 C16 1.486(10) . ?
N4 C12 1.506(10) . ?
N4 C15 1.525(10) . ?
N5 C17A 1.381(16) . ?
N5 C17B 1.442(16) . ?
N5 H17 1.93(10) . ?
C1 C2 1.403(10) . ?
C1 C6 1.482(9) . ?
C2 C3 1.366(12) . ?
C3 C4 1.353(12) . ?
C4 C5 1.370(10) . ?
C5 C7 1.487(10) . ?
C6 C8 1.484(10) . ?
C7 C9 1.504(10) . ?
C10 C11 1.486(13) . ?
C11 C12 1.511(14) . ?
C13 C14 1.491(13) . ?
C14 C15 1.488(13) . ?
C16 C17B 1.501(16) . ?
C16 C17A 1.550(17) . ?
C16 H17 2.01(10) . ?
C17A H17 1.24(10) . ?
C17B H17 0.97(10) . ?
Cl1 O4 1.344(8) . ?
Cl1 O2 1.362(8) . ?
Cl1 O1 1.395(6) . ?
Cl1 O3 1.399(8) . ?
Cl2 O6 1.322(10) . ?
Cl2 O8 1.394(8) . ?
Cl2 O5 1.394(7) . ?
Cl2 O7 1.403(10) . ?
